data_9010369
loop_
_publ_author_name
'Uher, P.'
'Kovacik, M.'
'Kubis, M.'
'Shtukenberg, A.'
'Ozdin, D.'

_publ_section_title
;Metamorphic vanadian-chromian silicate mineralization in carbon-rich
 amphicole schists from the Male Karpaty Mountains, Western Carpathians,
 Slovakia Locality: Pezinok-Pernek crystalline complex, Male Karpaty
 Mountains, Slovakia
;
_journal_name_full 'American Mineralogist'
_journal_page_first 63
_journal_page_last 73
_journal_paper_doi 10.2138/am.2008.2470
_journal_volume 93
_journal_year 2008
_chemical_compound_source 'Pezinok-Pernek crystalline complex, Male Karpaty Mountains, Slovakia'
_chemical_formula_sum 'Al0.58 Ca3 Cr0.48 O12 Si3 V0.94'
_chemical_name_mineral Goldmanite
_space_group_IT_number 230
_symmetry_space_group_name_Hall '-I 4bd 2c 3'
_symmetry_space_group_name_H-M 'I a -3 d'
_cell_angle_alpha 90
_cell_angle_beta 90
_cell_angle_gamma 90
_cell_formula_units_Z 8
_cell_length_a 12.001
_cell_length_b 12.001
_cell_length_c 12.001
_cell_volume 1728.432
_database_code_amcsd 0004491
_exptl_crystal_density_diffrn 3.727
_cod_original_formula_sum 'Ca3 (Al.58 V.94 Cr.48) Si3 O12'
_cod_database_code 9010369

loop_
_space_group_symop_operation_xyz
x,y,z
1/2+x,1/2+y,1/2+z
z,1/2-x,1/2+y
1/2+z,-x,+y
-y,1/2+z,1/2-x
1/2-y,+z,-x
x,1/2-y,1/2+z
1/2+x,-y,+z
-z,1/2+x,1/2-y
1/2-z,+x,-y
y,1/2-z,1/2+x
1/2+y,-z,+x
-x,1/2+y,1/2-z
1/2-x,+y,-z
3/4+x,1/4-z,3/4-y
1/4+x,3/4-z,1/4-y
3/4-z,1/4+y,3/4+x
1/4-z,3/4+y,1/4+x
3/4+y,1/4-x,3/4-z
1/4+y,3/4-x,1/4-z
3/4-x,1/4+z,3/4+y
1/4-x,3/4+z,1/4+y
3/4+z,1/4-y,3/4-x
1/4+z,3/4-y,1/4-x
3/4-y,1/4+x,3/4+z
1/4-y,3/4+x,1/4+z
1/4+x,1/4+z,1/4+y
3/4+x,3/4+z,3/4+y
1/4-z,1/4-y,1/4-x
3/4-z,3/4-y,3/4-x
1/4+y,1/4+x,1/4+z
3/4+y,3/4+x,3/4+z
1/4-x,1/4-z,1/4-y
3/4-x,3/4-z,3/4-y
1/4+z,1/4+y,1/4+x
3/4+z,3/4+y,3/4+x
1/4-y,1/4-x,1/4-z
3/4-y,3/4-x,3/4-z
1/2+z,x,1/2-y
+z,1/2+x,-y
1/2-y,-z,1/2+x
-y,1/2-z,+x
1/2+x,y,1/2-z
+x,1/2+y,-z
1/2-z,-x,1/2+y
-z,1/2-x,+y
1/2+y,z,1/2-x
+y,1/2+z,-x
1/2-x,-y,1/2+z
-x,1/2-y,+z
1/2-z,1/2+x,y
-z,+x,1/2+y
1/2+y,1/2-z,-x
+y,-z,1/2-x
1/2-x,1/2+y,z
-x,+y,1/2+z
1/2+z,1/2-x,-y
+z,-x,1/2-y
1/2-y,1/2+z,x
-y,+z,1/2+x
1/2+x,1/2-y,-z
+x,-y,1/2-z
3/4-x,3/4+z,1/4-y
1/4-x,1/4+z,3/4-y
3/4+z,3/4-y,1/4+x
1/4+z,1/4-y,3/4+x
3/4-y,3/4+x,1/4-z
1/4-y,1/4+x,3/4-z
3/4+x,3/4-z,1/4+y
1/4+x,1/4-z,3/4+y
3/4-z,3/4+y,1/4-x
1/4-z,1/4+y,3/4-x
3/4+y,3/4-x,1/4+z
1/4+y,1/4-x,3/4+z
1/4-x,3/4-z,3/4+y
3/4-x,1/4-z,1/4+y
1/4+z,3/4+y,3/4-x
3/4+z,1/4+y,1/4-x
1/4-y,3/4-x,3/4+z
3/4-y,1/4-x,1/4+z
1/4+x,3/4+z,3/4-y
3/4+x,1/4+z,1/4-y
1/4-z,3/4-y,3/4+x
3/4-z,1/4-y,1/4+x
1/4+y,3/4+x,3/4-z
3/4+y,1/4+x,1/4-z
-z,-x,-y
1/2-z,1/2-x,1/2-y
y,z,x
1/2+y,1/2+z,1/2+x
-x,-y,-z
1/2-x,1/2-y,1/2-z
z,x,y
1/2+z,1/2+x,1/2+y
-y,-z,-x
1/2-y,1/2-z,1/2-x

loop_
_atom_site_aniso_label
_atom_site_aniso_U_11
_atom_site_aniso_U_22
_atom_site_aniso_U_33
_atom_site_aniso_U_12
_atom_site_aniso_U_13
_atom_site_aniso_U_23
Ca 0.01060 0.01060 0.00700 0.00130 0.00000 0.00000
AlM 0.00680 0.00680 0.00680 0.00680 0.00680 0.00030
VM 0.00680 0.00680 0.00680 0.00680 0.00680 0.00030
CrM 0.00680 0.00680 0.00680 0.00680 0.00680 0.00030
Si 0.00920 0.00920 0.00750 0.00000 0.00000 0.00000
O 0.01220 0.00900 0.00890 0.00030 -0.00020 0.00070

loop_
_atom_site_label
_atom_site_fract_x
_atom_site_fract_y
_atom_site_fract_z
_atom_site_occupancy
_atom_site_U_iso_or_equiv
_atom_site_type_symbol
_atom_site_attached_hydrogens
Ca 0.00000 0.25000 0.12500 1.00000 0.00940 Ca 0
AlM 0.00000 0.00000 0.00000 0.29000 0.00680 Al 0
VM 0.00000 0.00000 0.00000 0.47000 0.00680 V 0
CrM 0.00000 0.00000 0.00000 0.24000 0.00680 Cr 0
Si 0.00000 0.25000 0.37500 1.00000 0.00860 Si 0
O 0.03912 0.04763 0.65442 1.00000 0.01000 O 0

loop_
_cod_changelog_entry_id
_cod_changelog_entry_author
_cod_changelog_entry_date
_cod_changelog_entry_text
1
;cod-tools version 3.8.0
Id: cif_guess_AMCSD_atom_types 9581 2023-05-17 12:35:41Z saulius
;
2023-05-23T09:20:04+03:00
;Derived atom types and hydrogen counts
from atom names that follow the AMCSD naming convention
(Wat == water, O-H == hydroxyl).
;

loop_
_cod_related_entry_id
_cod_related_entry_database
_cod_related_entry_code
1 AMCSD 0004491
